data_2004262
loop_
_publ_author_name
'Pohl, E.'
'Kneisel, B. O.'
'Herbst-Irmer, R.'
'de Meijere, A.'
'Funke, F.'
'Stein, F.'

_publ_section_title
;
 Three \a,\b-Unsaturated (Carbene)pentacarbonylchromium Complexes
;
_journal_issue 12
_journal_name_full 'Acta Crystallographica Section C'
_journal_page_first 2503
_journal_page_last 2508
_journal_paper_doi 10.1107/S0108270195006160
_journal_volume 51
_journal_year 1995
_chemical_formula_moiety '[Cr(C20 H21 NO)(CO)5]'
_chemical_formula_sum 'C25 H21 Cr N O6'
_chemical_formula_weight 483.43
_chemical_name_systematic
;
 (2-oxa-cyclo-pentenylidene)pentacarbonylchromium
;
_space_group_IT_number 14
_symmetry_cell_setting monoclinic
_symmetry_space_group_name_Hall '-P 2ybc'
_symmetry_space_group_name_H-M 'P 1 21/c 1'
_audit_creation_method SHELXL
_cell_angle_alpha 90.00
_cell_angle_beta 94.300(10)
_cell_angle_gamma 90.00
_cell_formula_units_Z 4
_cell_length_a 9.9500(10)
_cell_length_b 18.856(4)
_cell_length_c 12.522(2)
_cell_measurement_reflns_used 65
_cell_measurement_temperature 153(2)
_cell_measurement_theta_max 12.5
_cell_measurement_theta_min 10
_cell_volume 2342.7(7)
_computing_cell_refinement DIF4
_computing_data_collection 'DIF4 (Stoe & Cie, 1988a)'
_computing_data_reduction 'REDU4 (Stoe & Cie, 1988b)'
_computing_molecular_graphics 'SHELXTL-Plus (Sheldrick, 1994)'
_computing_publication_material SHELXL93
_computing_structure_refinement 'SHELXL93 (Sheldrick, 1993)'
_computing_structure_solution 'SHELX90 (Sheldrick, 1990)'
_diffrn_ambient_temperature 153(2)
_diffrn_measurement_device 'Stoe-Huber four-circle diffractometer'
_diffrn_measurement_method 'profile data from 2\q/\w'
_diffrn_radiation_monochromator graphite
_diffrn_radiation_source 'fine-focus sealed tube'
_diffrn_radiation_type MoK\a
_diffrn_radiation_wavelength 0.71073
_diffrn_reflns_av_R_equivalents 0.0382
_diffrn_reflns_av_sigmaI/netI 0.0467
_diffrn_reflns_limit_h_max 10
_diffrn_reflns_limit_h_min -10
_diffrn_reflns_limit_k_max 20
_diffrn_reflns_limit_k_min -20
_diffrn_reflns_limit_l_max 13
_diffrn_reflns_limit_l_min -13
_diffrn_reflns_number 6685
_diffrn_reflns_theta_max 22.53
_diffrn_reflns_theta_min 4.11
_diffrn_standards_decay_% 2
_diffrn_standards_interval_time 90
_diffrn_standards_number 3
_exptl_absorpt_coefficient_mu 0.528
_exptl_absorpt_correction_type none
_exptl_crystal_colour brown
_exptl_crystal_density_diffrn 1.371
_exptl_crystal_description block
_exptl_crystal_F_000 1000
_exptl_crystal_size_max 0.5
_exptl_crystal_size_mid 0.5
_exptl_crystal_size_min 0.4
_refine_diff_density_max .337
_refine_diff_density_min -.349
_refine_ls_extinction_method none
_refine_ls_goodness_of_fit_all 1.074
_refine_ls_goodness_of_fit_obs 1.024
_refine_ls_hydrogen_treatment 'H atoms: see text'
_refine_ls_matrix_type full
_refine_ls_number_parameters 300
_refine_ls_number_reflns 3020
_refine_ls_number_restraints 0
_refine_ls_restrained_S_all 1.088
_refine_ls_restrained_S_obs 1.024
_refine_ls_R_factor_all 0.0705
_refine_ls_R_factor_obs 0.0428
_refine_ls_shift/esd_max 0.000
_refine_ls_shift/esd_mean 0.000
_refine_ls_structure_factor_coef Fsqd
_refine_ls_weighting_details 'w = 1/[\s^2^(Fo^2^)+( 0.0323P)^2^+3.9566P] where P=(Fo^2^+2Fc^2^)/3'
_refine_ls_weighting_scheme calc
_refine_ls_wR_factor_all 0.1124
_refine_ls_wR_factor_obs 0.0897
_reflns_number_observed 2252
_reflns_number_total 3021
_reflns_observed_criterion >2sigma(I)
_cod_data_source_file jz1049.cif
_cod_data_source_block 8
_cod_depositor_comments
;
The following automatic conversions were performed:

'_geom_bond_publ_flag' value 'Y' changed to 'y' according to
/home/saulius/struct/CIF-dictionaries/cif_core.dic dictionary named
'cif_core.dic' version 2.4.1 from 2010-06-29 (23
times).

'_geom_bond_publ_flag' value 'N' changed to 'n' according to
/home/saulius/struct/CIF-dictionaries/cif_core.dic dictionary named
'cif_core.dic' version 2.4.1 from 2010-06-29 (12
times).

'_geom_angle_publ_flag' value 'Y' changed to 'y' according
to /home/saulius/struct/CIF-dictionaries/cif_core.dic dictionary
named 'cif_core.dic' version 2.4.1 from 2010-06-29 (39
times).

'_geom_angle_publ_flag' value 'N' changed to 'n' according
to /home/saulius/struct/CIF-dictionaries/cif_core.dic dictionary
named 'cif_core.dic' version 2.4.1 from 2010-06-29 (16 times).

Automatic conversion script
Id: cif_fix_values 1715 2011-07-08 13:25:40Z adriana 

The following automatic conversions were performed:

'_refine_ls_weighting_scheme' value 'calc w = 1/[\s^2^(Fo^2^)+(
0.0323P)^2^+3.9566P] where P=(Fo^2^+2Fc^2^)/3' was changed to 'calc'.
New tag '_refine_ls_weighting_details' was created. The value of the
new tag was set to 'w = 1/[\s^2^(Fo^2^)+( 0.0323P)^2^+3.9566P] where
P=(Fo^2^+2Fc^2^)/3'.

Automatic conversion script
Id: cif_fix_values 3143 2015-03-26 13:38:13Z robertas 
;
_cod_original_sg_symbol_H-M 'P 21/c'
_cod_database_code 2004262

loop_
_symmetry_equiv_pos_as_xyz
'x, y, z'
'-x, y+1/2, -z+1/2'
'-x, -y, -z'
'x, -y-1/2, z-1/2'

loop_
_atom_site_aniso_label
_atom_site_aniso_U_11
_atom_site_aniso_U_22
_atom_site_aniso_U_33
_atom_site_aniso_U_12
_atom_site_aniso_U_13
_atom_site_aniso_U_23
Cr1 0.0211(3) 0.0303(4) 0.0270(4) 0.0024(3) -0.0020(2) -0.0022(3)
C1' 0.034(2) 0.024(2) 0.034(2) -0.002(2) 0.002(2) 0.005(2)
O1' 0.027(2) 0.048(2) 0.062(2) -0.0059(15) -0.0189(15) 0.013(2)
C2' 0.018(2) 0.038(3) 0.043(3) 0.006(2) 0.003(2) -0.011(2)
O2' 0.047(2) 0.041(2) 0.075(2) -0.002(2) 0.023(2) 0.008(2)
C3' 0.033(2) 0.042(3) 0.034(2) 0.011(2) -0.007(2) -0.003(2)
O3' 0.079(2) 0.069(3) 0.045(2) 0.031(2) 0.004(2) -0.021(2)
C4' 0.020(2) 0.040(3) 0.030(2) 0.005(2) 0.004(2) -0.003(2)
O4' 0.047(2) 0.044(2) 0.045(2) 0.006(2) 0.0153(15) 0.007(2)
C5' 0.035(2) 0.029(3) 0.030(2) -0.007(2) -0.005(2) 0.005(2)
O5' 0.066(2) 0.041(2) 0.034(2) 0.004(2) 0.009(2) -0.012(2)
C1 0.026(2) 0.037(3) 0.022(2) -0.002(2) 0.002(2) -0.007(2)
O2 0.0272(15) 0.031(2) 0.039(2) 0.0053(13) -0.0106(12) -0.0109(14)
C3 0.020(2) 0.033(3) 0.027(2) 0.005(2) -0.007(2) -0.003(2)
C31 0.025(2) 0.047(3) 0.032(2) -0.002(2) 0.001(2) -0.013(2)
C32 0.035(2) 0.036(3) 0.033(2) -0.003(2) -0.001(2) 0.006(2)
C4 0.023(2) 0.032(3) 0.017(2) 0.000(2) 0.003(2) 0.002(2)
C5 0.026(2) 0.029(3) 0.029(2) 0.000(2) -0.001(2) -0.005(2)
N6 0.023(2) 0.034(2) 0.022(2) 0.003(2) -0.0016(13) -0.001(2)
C7 0.020(2) 0.039(3) 0.028(2) 0.003(2) 0.002(2) 0.003(2)
C71 0.023(2) 0.028(2) 0.025(2) 0.006(2) 0.002(2) -0.005(2)
C72 0.021(2) 0.040(3) 0.033(2) 0.005(2) 0.000(2) -0.003(2)
C73 0.029(2) 0.044(3) 0.035(2) 0.002(2) -0.010(2) 0.001(2)
C74 0.041(3) 0.041(3) 0.027(2) 0.008(2) -0.004(2) 0.002(2)
C75 0.037(2) 0.035(3) 0.027(2) 0.003(2) 0.007(2) 0.002(2)
C76 0.022(2) 0.040(3) 0.027(2) 0.004(2) -0.001(2) -0.002(2)
C8 0.034(2) 0.029(3) 0.025(2) 0.005(2) 0.001(2) 0.002(2)
C81 0.021(2) 0.031(2) 0.024(2) 0.007(2) -0.001(2) 0.000(2)
C82 0.023(2) 0.036(3) 0.039(3) -0.002(2) 0.005(2) 0.001(2)
C83 0.037(2) 0.044(3) 0.041(3) -0.002(2) -0.005(2) -0.019(2)
C84 0.047(3) 0.044(3) 0.025(2) 0.011(2) -0.003(2) -0.004(2)
C85 0.051(3) 0.036(3) 0.029(2) 0.007(2) 0.004(2) 0.002(2)
C86 0.037(2) 0.030(3) 0.031(2) 0.001(2) 0.000(2) -0.004(2)

loop_
_atom_site_label
_atom_site_occupancy
_atom_site_fract_x
_atom_site_fract_y
_atom_site_fract_z
_atom_site_U_iso_or_equiv
_atom_site_thermal_displace_type
_atom_site_calc_flag
_atom_site_refinement_flags
_atom_site_type_symbol
Cr1 1 .70411(6) .70898(4) .77426(5) .0263(2) Uani d . Cr
C1' 1 .5349(4) .7144(2) .7003(3) .0307(10) Uani d . C
O1' 1 .4313(3) .7203(2) .6532(2) .0466(8) Uani d . O
C2' 1 .7618(4) .7852(3) .6926(3) .0331(10) Uani d . C
O2' 1 .7947(3) .8302(2) .6383(3) .0532(9) Uani d . O
C3' 1 .6487(4) .7717(2) .8814(3) .0372(11) Uani d . C
O3' 1 .6135(4) .8092(2) .9450(3) .0643(11) Uani d . O
C4' 1 .6556(4) .6311(3) .8578(3) .0301(10) Uani d . C
O4' 1 .6289(3) .5835(2) .9097(2) .0445(8) Uani d . O
C5' 1 .7698(4) .6480(2) .6711(3) .0314(10) Uani d . C
O5' 1 .8142(3) .6116(2) .6090(2) .0466(8) Uani d . O
C1 1 .8917(4) .7019(2) .8527(3) .0285(10) Uani d . C
O2 1 .9550(2) .7580(2) .8986(2) .0328(7) Uani d . O
C3 1 1.0895(3) .7393(2) .9465(3) .0271(9) Uani d . C
C31 1 1.0892(4) .7566(3) 1.0651(3) .0345(10) Uani d . C
H31A 1 1.1805(7) .7511(14) 1.0992(5) .052 Uiso calc R H
H31B 1 1.028(2) .7242(9) 1.0988(5) .052 Uiso calc R H
H31C 1 1.059(3) .8056(5) 1.0737(3) .052 Uiso calc R H
C32 1 1.1870(4) .7845(2) .8875(3) .0346(10) Uani d . C
H32A 1 1.2790(5) .7771(10) .9191(13) .052 Uiso calc R H
H32B 1 1.1628(16) .8347(3) .8936(17) .052 Uiso calc R H
H32C 1 1.1818(19) .7709(9) .8118(5) .052 Uiso calc R H
C4 1 1.0958(4) .6609(2) .9212(3) .0238(9) Uani d . C
C5 1 .9761(4) .6421(2) .8667(3) .0281(10) Uani d . C
H5 1 .9537(4) .5957(2) .8419(3) .034 Uiso calc R H
N6 1 1.2006(3) .6187(2) .9466(2) .0267(8) Uani d . N
C7 1 1.3241(3) .6392(2) 1.0096(3) .0289(10) Uani d . C
H7A 1 1.3226(3) .6911(2) 1.0220(3) .035 Uiso calc R H
H7B 1 1.4024(3) .6285(2) .9680(3) .035 Uiso calc R H
C71 1 1.3421(4) .6019(2) 1.1161(3) .0252(9) Uani d . C
C72 1 1.4710(4) .5921(2) 1.1635(3) .0314(10) Uani d . C
H72 1 1.5463(4) .6078(2) 1.1275(3) .038 Uiso calc R H
C73 1 1.4915(4) .5598(2) 1.2622(3) .0366(11) Uani d . C
H73 1 1.5804(4) .5538(2) 1.2943(3) .044 Uiso calc R H
C74 1 1.3825(4) .5362(2) 1.3141(3) .0365(11) Uani d . C
H74 1 1.3961(4) .5141(2) 1.3823(3) .044 Uiso calc R H
C75 1 1.2545(4) .5447(2) 1.2674(3) .0325(10) Uani d . C
H75 1 1.1798(4) .5275(2) 1.3026(3) .039 Uiso calc R H
C76 1 1.2333(4) .5782(2) 1.1691(3) .0299(10) Uani d . C
H76 1 1.1441(4) .5849(2) 1.1380(3) .036 Uiso calc R H
C8 1 1.1928(4) .5448(2) .9119(3) .0292(10) Uani d . C
H8A 1 1.1099(4) .5234(2) .9371(3) .035 Uiso calc R H
H8B 1 1.2707(4) .5187(2) .9465(3) .035 Uiso calc R H
C81 1 1.1916(3) .5346(2) .7915(3) .0255(9) Uani d . C
C82 1 1.1251(4) .4775(2) .7438(3) .0327(10) Uani d . C
H82 1 1.0774(4) .4457(2) .7862(3) .039 Uiso calc R H
C83 1 1.1270(4) .4656(3) .6348(3) .0409(12) Uani d . C
H83 1 1.0824(4) .4255(3) .6028(3) .049 Uiso calc R H
C84 1 1.1940(4) .5125(3) .5728(3) .0390(11) Uani d . C
H84 1 1.1944(4) .5051(3) .4977(3) .047 Uiso calc R H
C85 1 1.2597(4) .5693(2) .6195(3) .0387(11) Uani d . C
H85 1 1.3065(4) .6012(2) .5767(3) .046 Uiso calc R H
C86 1 1.2587(4) .5811(2) .7291(3) .0330(10) Uani d . C
H86 1 1.3041(4) .6210(2) .7608(3) .040 Uiso calc R H

loop_
_atom_type_symbol
_atom_type_description
_atom_type_scat_dispersion_real
_atom_type_scat_dispersion_imag
_atom_type_scat_source
C C .0033 .0016 'International Tables Vol C Tables 4.2.6.8 and 6.1.1.4'
H H .0000 .0000 'International Tables Vol C Tables 4.2.6.8 and 6.1.1.4'
N N .0061 .0033 'International Tables Vol C Tables 4.2.6.8 and 6.1.1.4'
O O .0106 .0060 'International Tables Vol C Tables 4.2.6.8 and 6.1.1.4'
Cr Cr .3209 .6236 'International Tables Vol C Tables 4.2.6.8 and 6.1.1.4'

loop_
_geom_angle_atom_site_label_1
_geom_angle_atom_site_label_2
_geom_angle_atom_site_label_3
_geom_angle
_geom_angle_publ_flag
C1' Cr1 C2' 89.4(2) y
C1' Cr1 C5' 92.3(2) y
C2' Cr1 C5' 87.6(2) y
C1' Cr1 C4' 93.4(2) y
C2' Cr1 C4' 177.0(2) y
C5' Cr1 C4' 91.2(2) y
C1' Cr1 C3' 91.0(2) y
C2' Cr1 C3' 91.4(2) y
C5' Cr1 C3' 176.6(2) y
C4' Cr1 C3' 89.6(2) y
C1' Cr1 C1 178.7(2) y
C2' Cr1 C1 90.4(2) y
C5' Cr1 C1 86.5(2) y
C4' Cr1 C1 86.8(2) y
C3' Cr1 C1 90.2(2) y
O1' C1' Cr1 177.5(4) y
O2' C2' Cr1 176.7(4) y
O3' C3' Cr1 179.0(4) y
O4' C4' Cr1 178.5(3) y
O5' C5' Cr1 177.7(3) y
O2 C1 C5 108.8(3) y
O2 C1 Cr1 122.5(3) y
C5 C1 Cr1 128.7(3) y
C1 O2 C3 111.8(3) y
O2 C3 C4 101.5(3) y
O2 C3 C31 106.2(3) y
C4 C3 C31 114.6(3) y
O2 C3 C32 105.1(3) y
C4 C3 C32 114.0(3) y
C31 C3 C32 113.7(3) y
N6 C4 C5 126.8(4) y
N6 C4 C3 125.3(3) y
C5 C4 C3 107.9(3) y
C4 C5 C1 110.0(4) y
C4 N6 C8 118.4(3) y
C4 N6 C7 125.6(3) y
C8 N6 C7 115.9(3) y
N6 C7 C71 113.2(3) y
C72 C71 C76 119.0(4) n
C72 C71 C7 119.1(3) n
C76 C71 C7 121.9(3) n
C73 C72 C71 120.8(4) n
C72 C73 C74 119.7(4) n
C75 C74 C73 120.0(4) n
C74 C75 C76 120.5(4) n
C75 C76 C71 120.0(4) n
N6 C8 C81 114.3(3) y
C82 C81 C86 119.2(4) n
C82 C81 C8 119.8(4) n
C86 C81 C8 121.0(4) n
C81 C82 C83 120.8(4) n
C84 C83 C82 119.6(4) n
C85 C84 C83 119.8(4) n
C84 C85 C86 120.6(4) n
C81 C86 C85 119.9(4) n

loop_
_geom_bond_atom_site_label_1
_geom_bond_atom_site_label_2
_geom_bond_distance
_geom_bond_publ_flag
Cr1 C1' 1.862(4) y
Cr1 C2' 1.879(5) y
Cr1 C5' 1.883(5) y
Cr1 C4' 1.887(5) y
Cr1 C3' 1.902(5) y
Cr1 C1 2.047(4) y
C1' O1' 1.154(4) y
C2' O2' 1.150(5) y
C3' O3' 1.139(5) y
C4' O4' 1.151(5) y
C5' O5' 1.149(5) y
C1 O2 1.339(5) y
C1 C5 1.409(6) y
O2 C3 1.468(4) y
C3 C4 1.514(6) y
C3 C31 1.521(5) y
C3 C32 1.524(5) y
C4 N6 1.331(5) y
C4 C5 1.374(5) y
N6 C8 1.460(5) y
N6 C7 1.462(5) y
C7 C71 1.507(5) y
C71 C72 1.385(5) n
C71 C76 1.385(5) n
C72 C73 1.379(6) n
C73 C74 1.380(6) n
C74 C75 1.370(5) n
C75 C76 1.385(5) n
C8 C81 1.518(5) y
C81 C82 1.377(6) n
C81 C86 1.380(5) n
C82 C83 1.385(6) n
C83 C84 1.380(6) n
C84 C85 1.365(6) n
C85 C86 1.391(6) n
